data_1514719
loop_
_publ_author_name
'Turner, Joshua'
'Abdalla, Joseph A. B.'
'Bates, Joshua I.'
'Tirfoin, Remi'
'Kelly, Michael J.'
'Phillips, Nicholas'
'Aldridge, Simon'

_publ_section_title
;
 Formation of sub-valent carbenoid ligands by metal-mediated
 dehydrogenation chemistry: coordination and activation of
 H2Ga{(NDippCMe)2CH}
;
_journal_issue 11
_journal_name_full 'Chemical Science'
_journal_page_first 4245
_journal_paper_doi 10.1039/c3sc52133h
_journal_volume 4
_journal_year 2013
_chemical_absolute_configuration unk
_chemical_formula_moiety 'C34 H41 Ga1 Mo1 N2 O5'
_chemical_formula_sum 'C34 H41 Ga Mo N2 O5'
_chemical_formula_weight 723.37
_space_group_IT_number 96
_symmetry_cell_setting tetragonal
_symmetry_space_group_name_Hall 'P 4nw 2abw'
_symmetry_space_group_name_H-M 'P 43 21 2'
_atom_sites_solution_hydrogens difmap
_atom_sites_solution_primary other
_audit_creation_date 13-06-11
_audit_creation_method CRYSTALS_ver_14.40
_cell_angle_alpha 90
_cell_angle_beta 90
_cell_angle_gamma 90
_cell_formula_units_Z 4
_cell_length_a 9.08300(10)
_cell_length_b 9.08300(10)
_cell_length_c 41.8928(5)
_cell_measurement_reflns_used 3991
_cell_measurement_temperature 150
_cell_measurement_theta_max 27
_cell_measurement_theta_min 5
_cell_volume 3456.19(7)
_computing_cell_refinement 'DENZO/SCALEPACK (Otwinowski & Minor, 1997)'
_computing_data_collection 'COLLECT (Nonius, 2001).'
_computing_data_reduction 'DENZO/SCALEPACK (Otwinowski & Minor, 1997)'
_computing_molecular_graphics 'CAMERON (Watkin et al., 1996)'
_computing_publication_material 'CRYSTALS (Betteridge et al., 2003)'
_computing_structure_refinement 'CRYSTALS (Betteridge et al., 2003)'
_computing_structure_solution 'Superflip (Palatinus & Chapuis, 2007)'
_diffrn_ambient_temperature 150
_diffrn_measured_fraction_theta_full 0.987
_diffrn_measured_fraction_theta_max 0.987
_diffrn_measurement_device Area
_diffrn_measurement_device_type 'Nonius KappaCCD'
_diffrn_measurement_method \w
_diffrn_radiation_monochromator graphite
_diffrn_radiation_type 'Mo K\a'
_diffrn_radiation_wavelength 0.71073
_diffrn_reflns_av_R_equivalents 0.052
_diffrn_reflns_limit_h_max 11
_diffrn_reflns_limit_h_min -11
_diffrn_reflns_limit_k_max 8
_diffrn_reflns_limit_k_min -8
_diffrn_reflns_limit_l_max 51
_diffrn_reflns_limit_l_min -54
_diffrn_reflns_number 63662
_diffrn_reflns_theta_full 27.477
_diffrn_reflns_theta_max 27.477
_diffrn_reflns_theta_min 5.106
_diffrn_standards_number 0
_exptl_absorpt_coefficient_mu 1.183
_exptl_absorpt_correction_T_max 0.87
_exptl_absorpt_correction_T_min 0.79
_exptl_absorpt_correction_type multi-scan
_exptl_absorpt_process_details 'DENZO/SCALEPACK (Otwinowski & Minor, 1997)'
_exptl_crystal_colour colourless
_exptl_crystal_density_diffrn 1.390
_exptl_crystal_density_method 'not measured'
_exptl_crystal_description block
_exptl_crystal_F_000 1488.000
_exptl_crystal_size_max 0.210
_exptl_crystal_size_mid 0.190
_exptl_crystal_size_min 0.120
_refine_diff_density_max 3.07
_refine_diff_density_min -1.45
_refine_ls_extinction_method None
_refine_ls_goodness_of_fit_ref 0.8947
_refine_ls_hydrogen_treatment constr
_refine_ls_matrix_type full
_refine_ls_number_parameters 271
_refine_ls_number_reflns 3933
_refine_ls_number_restraints 382
_refine_ls_R_factor_all 0.0659
_refine_ls_R_factor_gt 0.0543
_refine_ls_shift/su_max 0.0074406
_refine_ls_shift/su_mean 0.0007610
_refine_ls_structure_factor_coef Fsqd
_refine_ls_weighting_details
;
 Method, part 1, Chebychev polynomial, (Watkin, 1994, Prince, 1982) 
 [weight] = 1.0/[A~0~*T~0~(x)+A~1~*T~1~(x) ... +A~n-1~]*T~n-1~(x)] 
 where A~i~ are the Chebychev coefficients listed below and x= Fcalc/Fmax 
 Method = Robust Weighting (Prince, 1982) 
 W = [weight] * [1-(deltaF/6*sigmaF)^2^]^2^ 
 A~i~ are: 
 14.0 19.5 8.66 2.13 
;
_refine_ls_weighting_scheme calc
_refine_ls_wR_factor_all 0.1298
_refine_ls_wR_factor_gt 0.1170
_refine_ls_wR_factor_ref 0.1298
_reflns_limit_h_max 8
_reflns_limit_h_min -7
_reflns_limit_k_max 11
_reflns_limit_k_min 0
_reflns_limit_l_max 54
_reflns_limit_l_min 0
_reflns_number_gt 3331
_reflns_number_total 3933
_reflns_threshold_expression I>2.0\s(I)
_oxford_diffrn_Wilson_B_factor 0.00
_oxford_diffrn_Wilson_scale 0.00
_oxford_refine_ls_r_factor_ref 0.0659
_oxford_refine_ls_scale 0.20572(17)
_oxford_reflns_number_all 3933
_oxford_reflns_threshold_expression_ref I>0.0\s(I)
_oxford_structure_analysis_title '051jtrt13 in P 43 21 2 '
_cod_data_source_file c3sc52133h.txt
_cod_data_source_block 051jtrt13
_cod_depositor_comments
;
The following automatic conversions were performed:

'_atom_sites_solution_primary' value 'Other' changed to 'other'
according to
/usr/data/users/saulius/automatic-downloads/retrospective/RSC/lib/dictionaries/cif_core.dic
dictionary named 'cif_core.dic' version 2.4.2 from 2011-04-26.

Automatic conversion script
Id: cif_fix_values 2281 2013-09-26 08:29:07Z andrius 
;
_cod_original_sg_symbol_H-M 'P 43 21 2 '
_cod_original_formula_sum 'C34 H41 Ga1 Mo1 N2 O5'
_cod_database_code 1514719

loop_
_symmetry_equiv_pos_as_xyz
x,y,z
-y+1/2,x+1/2,z+3/4
-x,-y,z+1/2
x+1/2,-y+1/2,-z+1/4
-y,-x,-z+1/2
y+1/2,-x+1/2,z+1/4
y,x,-z
-x+1/2,y+1/2,-z+3/4

loop_
_atom_site_label
_atom_site_type_symbol
_atom_site_fract_x
_atom_site_fract_y
_atom_site_fract_z
_atom_site_U_iso_or_equiv
_atom_site_occupancy
_atom_site_adp_type
_atom_site_refinement_flags_posn
_atom_site_refinement_flags_adp
_atom_site_disorder_assembly
_atom_site_disorder_group
C35 C 0.3923(14) 0.7749(13) 0.5684(2) 0.0499 0.3782 Uani D . 1 1
C36 C 0.2275(16) 0.7445(19) 0.5613(5) 0.0549 0.3782 Uani D . 1 1
C37 C 0.408(2) 0.9130(15) 0.5898(4) 0.0548 0.3782 Uani D . 1 1
C38 C 0.3481(8) 0.7499(7) 0.56036(15) 0.0484 0.6218 Uani D . 1 2
C39 C 0.1841(8) 0.7204(11) 0.5678(3) 0.0592 0.6218 Uani D . 1 2
C40 C 0.3883(11) 0.9102(8) 0.5689(3) 0.0557 0.6218 Uani D . 1 2
C25 C 0.4632(16) 0.6394(16) 0.5850(3) 0.0383 0.2450 Uani D . 1 1
C26 C 0.447(2) 0.592(2) 0.6165(3) 0.0339 0.2450 Uani D . 1 1
C27 C 0.524(4) 0.472(3) 0.6278(4) 0.0306 0.2450 Uani D . 1 1
C28 C 0.625(3) 0.401(3) 0.6089(4) 0.0289 0.2450 Uani D . 1 1
C29 C 0.653(3) 0.448(3) 0.5776(4) 0.0274 0.2450 Uani D . 1 1
C30 C 0.4470(7) 0.6414(8) 0.57920(13) 0.0375 0.7550 Uani D . 1 2
C31 C 0.4075(10) 0.6062(12) 0.61057(14) 0.0418 0.7550 Uani D . 1 2
C32 C 0.4863(12) 0.5050(12) 0.62782(13) 0.0412 0.7550 Uani D . 1 2
C33 C 0.6033(10) 0.4310(10) 0.61455(15) 0.0393 0.7550 Uani D . 1 2
C34 C 0.6511(10) 0.4629(11) 0.58349(15) 0.0326 0.7550 Uani D . 1 2
Ga1 Ga 0.50514(6) 0.50514(6) 0.5000 0.0285 1.0000 Uani S T . .
Mo2 Mo 0.30147(4) 0.30147(4) 0.5000 0.0289 1.0000 Uani S T . .
C3 C 0.2957(6) 0.3088(7) 0.45107(12) 0.0362 1.0000 Uani . . . .
C5 C 0.1374(6) 0.4556(7) 0.5023(2) 0.0477 1.0000 Uani . . . .
C7 C 0.1467(6) 0.1467(6) 0.5000 0.0541 1.0000 Uani S T . .
C10 C 0.7156(5) 0.7129(5) 0.52987(9) 0.0222 1.0000 Uani . . . .
C11 C 0.7884(7) 0.7811(7) 0.55834(10) 0.0360 1.0000 Uani . . . .
C12 C 0.7623(5) 0.7623(5) 0.500000(7) 0.0262 1.0000 Uani S T . .
C13 C 0.5721(5) 0.5700(5) 0.56624(7) 0.0271 1.0000 Uani D . . .
C20 C 0.7766(9) 0.3781(10) 0.56619(19) 0.0593 1.0000 Uani . . . .
C21 C 0.7355(11) 0.2183(12) 0.5599(3) 0.0841 1.0000 Uani . . . .
C22 C 0.9203(10) 0.3836(11) 0.5858(3) 0.0945 1.0000 Uani . . . .
O4 O 0.2882(5) 0.3061(6) 0.42400(9) 0.0513 1.0000 Uani . . . .
O6 O 0.0405(6) 0.5281(8) 0.5034(2) 0.0927 1.0000 Uani . . . .
O8 O 0.0565(5) 0.0565(5) 0.5000 0.0944 1.0000 Uani S T . .
N9 N 0.6123(5) 0.6097(4) 0.53412(8) 0.0213 1.0000 Uani . . . .
H351 H 0.4221 0.7881 0.5462 0.0562 0.3782 Uiso R . 1 1
H361 H 0.2112 0.6394 0.5614 0.0761 0.3782 Uiso R . 1 1
H363 H 0.1870 0.7870 0.5803 0.0760 0.3782 Uiso R . 1 1
H362 H 0.1805 0.7876 0.5429 0.0760 0.3782 Uiso R . 1 1
H371 H 0.5102 0.9376 0.5876 0.0769 0.3782 Uiso R . 1 1
H373 H 0.3859 0.8988 0.6121 0.0770 0.3782 Uiso R . 1 1
H372 H 0.3482 0.9918 0.5816 0.0772 0.3782 Uiso R . 1 1
H381 H 0.3762 0.7394 0.5379 0.0559 0.6218 Uiso R . 1 2
H391 H 0.1639 0.6240 0.5590 0.0881 0.6218 Uiso R . 1 2
H393 H 0.1552 0.7224 0.5900 0.0880 0.6218 Uiso R . 1 2
H392 H 0.1289 0.7937 0.5562 0.0879 0.6218 Uiso R . 1 2
H401 H 0.4920 0.9283 0.5666 0.0800 0.6218 Uiso R . 1 2
H403 H 0.3588 0.9185 0.5909 0.0802 0.6218 Uiso R . 1 2
H402 H 0.3326 0.9772 0.5558 0.0800 0.6218 Uiso R . 1 2
H261 H 0.3841 0.6421 0.6303 0.0391 0.2450 Uiso R . 1 1
H271 H 0.5064 0.4374 0.6483 0.0361 0.2450 Uiso R . 1 1
H281 H 0.6751 0.3191 0.6169 0.0340 0.2450 Uiso R . 1 1
H311 H 0.3272 0.6533 0.6201 0.0492 0.7550 Uiso R . 1 2
H321 H 0.4596 0.4849 0.6490 0.0481 0.7550 Uiso R . 1 2
H331 H 0.6517 0.3584 0.6262 0.0461 0.7550 Uiso R . 1 2
H112 H 0.8322 0.7080 0.5718 0.0561 1.0000 Uiso R . . .
H111 H 0.7180 0.8348 0.5707 0.0561 1.0000 Uiso R . . .
H113 H 0.8643 0.8482 0.5514 0.0562 1.0000 Uiso R . . .
H121 H 0.8351 0.8351 0.5000 0.0324 1.0000 Uiso RS . . .
H212 H 0.8183 0.1662 0.5510 0.1201 1.0000 Uiso R . . .
H211 H 0.7049 0.1729 0.5797 0.1201 1.0000 Uiso R . . .
H213 H 0.6546 0.2162 0.5450 0.1199 1.0000 Uiso R . . .
H222 H 0.9985 0.3377 0.5741 0.1320 1.0000 Uiso R . . .
H221 H 0.9028 0.3298 0.6054 0.1321 1.0000 Uiso R . . .
H223 H 0.9459 0.4844 0.5907 0.1318 1.0000 Uiso R . . .
H201 H 0.7988 0.4249 0.5457 0.0740 1.0000 Uiso R . . .

loop_
_atom_site_aniso_label
_atom_site_aniso_U_11
_atom_site_aniso_U_22
_atom_site_aniso_U_33
_atom_site_aniso_U_23
_atom_site_aniso_U_13
_atom_site_aniso_U_12
C35 0.056(6) 0.041(5) 0.052(5) 0.002(4) 0.015(5) 0.015(5)
C36 0.059(7) 0.045(6) 0.061(6) 0.010(6) 0.016(6) 0.012(6)
C37 0.062(7) 0.043(6) 0.058(6) -0.002(5) 0.021(6) 0.016(6)
C38 0.048(4) 0.042(4) 0.055(4) 0.002(3) 0.013(3) 0.007(3)
C39 0.050(5) 0.051(5) 0.076(5) 0.005(5) 0.019(5) 0.005(4)
C40 0.057(5) 0.042(4) 0.067(5) 0.009(4) 0.007(5) 0.005(4)
C25 0.046(5) 0.036(5) 0.033(5) -0.002(4) 0.007(4) 0.007(4)
C26 0.039(6) 0.036(6) 0.026(5) -0.004(5) 0.004(6) 0.005(6)
C27 0.036(7) 0.035(7) 0.020(6) -0.001(6) 0.001(6) 0.002(6)
C28 0.036(7) 0.034(6) 0.017(6) -0.002(6) 0.002(6) 0.002(6)
C29 0.036(6) 0.031(5) 0.015(5) 0.001(5) 0.000(5) -0.003(5)
C30 0.049(3) 0.038(3) 0.026(3) -0.002(3) 0.012(3) 0.001(3)
C31 0.057(4) 0.043(4) 0.026(3) -0.002(3) 0.016(3) -0.001(3)
C32 0.057(5) 0.044(4) 0.023(3) -0.001(3) 0.012(3) -0.008(3)
C33 0.052(4) 0.046(4) 0.020(3) 0.006(3) 0.002(3) -0.007(3)
C34 0.041(3) 0.039(4) 0.017(3) 0.008(3) -0.003(3) -0.006(3)
Ga1 0.0314(2) 0.0314(2) 0.0226(3) -0.0001(2) 0.0001(2) -0.0039(3)
Mo2 0.02648(17) 0.02648(17) 0.0337(3) 0.0009(2) -0.0009(2) -0.0007(2)
C3 0.031(3) 0.034(3) 0.044(3) -0.004(3) -0.008(3) -0.001(2)
C5 0.031(3) 0.053(3) 0.059(4) 0.006(4) 0.002(4) 0.000(2)
C7 0.049(3) 0.049(3) 0.065(6) 0.005(5) -0.005(5) -0.016(4)
C10 0.022(2) 0.025(2) 0.0203(17) -0.0012(19) -0.0046(18) 0.0006(15)
C11 0.044(3) 0.043(4) 0.0209(19) -0.003(2) -0.006(2) -0.010(2)
C12 0.0282(18) 0.0282(18) 0.022(3) 0.000(2) 0.000(2) -0.005(2)
C13 0.036(2) 0.028(2) 0.0178(17) 0.0011(17) 0.0020(18) -0.0040(16)
C20 0.051(5) 0.068(5) 0.059(4) 0.035(4) 0.004(3) 0.025(4)
C21 0.076(7) 0.080(7) 0.096(7) -0.009(6) -0.007(5) 0.038(6)
C22 0.047(5) 0.076(6) 0.160(11) 0.057(7) -0.023(6) -0.007(5)
O4 0.054(3) 0.062(3) 0.0369(19) -0.003(2) -0.014(2) -0.008(2)
O6 0.047(3) 0.134(6) 0.097(5) 0.030(5) 0.014(4) 0.060(3)
O8 0.090(4) 0.090(4) 0.103(6) 0.013(6) -0.013(6) -0.061(5)
N9 0.025(2) 0.022(2) 0.0168(15) 0.0011(16) -0.0002(16) 0.0030(14)

loop_
_atom_type_symbol
_atom_type_scat_dispersion_real
_atom_type_scat_dispersion_imag
_atom_type_scat_Cromer_Mann_a1
_atom_type_scat_Cromer_Mann_b1
_atom_type_scat_Cromer_Mann_a2
_atom_type_scat_Cromer_Mann_b2
_atom_type_scat_Cromer_Mann_a3
_atom_type_scat_Cromer_Mann_b3
_atom_type_scat_Cromer_Mann_a4
_atom_type_scat_Cromer_Mann_b4
_atom_type_scat_Cromer_Mann_c
_atom_type_scat_source
C 0.0033 0.0016 2.3100 20.8439 1.0200 10.2075 1.5886 0.5687 0.8650 51.6512 0.2156 'International Tables Vol C 4.2.6.8 and 6.1.1.4'
H 0.0000 0.0000 0.4930 10.5109 0.3229 26.1257 0.1402 3.1424 0.0408 57.7998 0.0030 'International Tables Vol C 4.2.6.8 and 6.1.1.4'
Co 0.3494 0.9721 12.2841 4.2791 7.3409 0.2784 4.0034 13.5359 2.3488 71.1692 1.0118 'International Tables Vol C 4.2.6.8 and 6.1.1.4'
O 0.0106 0.0060 3.0485 13.2771 2.2868 5.7011 1.5463 0.3239 0.8670 32.9089 0.2508 'International Tables Vol C 4.2.6.8 and 6.1.1.4'
Ga 0.2307 1.6083 15.2354 3.0669 6.7006 0.2412 4.3591 10.7805 2.9623 61.4135 1.7189 'International Tables Vol C 4.2.6.8 and 6.1.1.4'
N 0.0061 0.0033 12.2126 0.0057 3.1322 9.8933 2.0125 28.9975 1.1663 0.5826 -11.5290 'International Tables Vol C 4.2.6.8 and 6.1.1.4'
Mo -1.6832 0.6857 3.7025 0.2772 17.2356 1.0958 12.8876 11.0040 3.7429 61.6584 4.3875 'International Tables Vol C 4.2.6.8 and 6.1.1.4'

loop_
_geom_angle_atom_site_label_1
_geom_angle_site_symmetry_1
_geom_angle_atom_site_label_2
_geom_angle_atom_site_label_3
_geom_angle_site_symmetry_3
_geom_angle
_geom_angle_publ_flag
C36 . C35 C37 . 110.20(6) yes
C36 . C35 C25 . 110.21(6) yes
C37 . C35 C25 . 110.20(6) yes
C36 . C35 H351 . 96.0 no
C37 . C35 H351 . 115.3 no
C25 . C35 H351 . 114.0 no
C35 . C36 H361 . 108.9 no
C35 . C36 H363 . 97.9 no
H361 . C36 H363 . 109.4 no
C35 . C36 H362 . 120.7 no
H361 . C36 H362 . 109.8 no
H363 . C36 H362 . 109.4 no
C35 . C37 H371 . 102.7 no
C35 . C37 H373 . 115.7 no
H371 . C37 H373 . 109.1 no
C35 . C37 H372 . 110.1 no
H371 . C37 H372 . 109.7 no
H373 . C37 H372 . 109.2 no
C39 . C38 C40 . 110.19(6) yes
C39 . C38 C30 . 110.21(6) yes
C40 . C38 C30 . 110.20(6) yes
C39 . C38 H381 . 115.3 no
C40 . C38 H381 . 104.6 no
C30 . C38 H381 . 106.1 no
C38 . C39 H391 . 105.3 no
C38 . C39 H393 . 116.9 no
H391 . C39 H393 . 109.4 no
C38 . C39 H392 . 106.2 no
H391 . C39 H392 . 109.5 no
H393 . C39 H392 . 109.4 no
C38 . C40 H401 . 111.7 no
C38 . C40 H403 . 103.2 no
H401 . C40 H403 . 110.8 no
C38 . C40 H402 . 109.9 no
H401 . C40 H402 . 110.5 no
H403 . C40 H402 . 110.5 no
C35 . C25 C26 . 128.6(7) yes
C35 . C25 C13 . 113.4(7) yes
C26 . C25 C13 . 117.41(7) yes
C25 . C26 C27 . 120.92(7) yes
C25 . C26 H261 . 119.8 no
C27 . C26 H261 . 119.3 no
C26 . C27 C28 . 121.19(7) yes
C26 . C27 H271 . 119.6 no
C28 . C27 H271 . 119.2 no
C27 . C28 C29 . 120.92(7) yes
C27 . C28 H281 . 119.7 no
C29 . C28 H281 . 119.4 no
C28 . C29 C13 . 117.43(7) yes
C28 . C29 C20 . 109.5(10) yes
C13 . C29 C20 . 132.0(10) yes
C38 . C30 C31 . 118.4(4) yes
C38 . C30 C13 . 124.1(4) yes
C31 . C30 C13 . 117.46(6) yes
C30 . C31 C32 . 120.95(6) yes
C30 . C31 H311 . 119.7 no
C32 . C31 H311 . 119.3 no
C31 . C32 C33 . 121.21(6) yes
C31 . C32 H321 . 119.6 no
C33 . C32 H321 . 119.2 no
C32 . C33 C34 . 120.94(6) yes
C32 . C33 H331 . 119.9 no
C34 . C33 H331 . 119.2 no
C33 . C34 C13 . 117.45(6) yes
C33 . C34 C20 . 123.9(4) yes
C13 . C34 C20 . 118.5(4) yes
N9 7_556 Ga1 Mo2 . 133.57(10) yes
N9 7_556 Ga1 N9 . 92.86(19) yes
Mo2 . Ga1 N9 . 133.57(10) yes
Ga1 . Mo2 C3 7_556 89.73(14) yes
Ga1 . Mo2 C5 7_556 91.79(18) yes
C3 7_556 Mo2 C5 7_556 90.4(3) yes
Ga1 . Mo2 C3 . 89.73(14) yes
C3 7_556 Mo2 C3 . 179.5(3) yes
C5 7_556 Mo2 C3 . 89.7(3) yes
Ga1 . Mo2 C5 . 91.79(18) yes
C3 7_556 Mo2 C5 . 89.7(3) yes
C5 7_556 Mo2 C5 . 176.4(4) yes
C3 . Mo2 C5 . 90.4(3) yes
Ga1 . Mo2 C7 . 179.994 yes
C3 7_556 Mo2 C7 . 90.27(14) yes
C5 7_556 Mo2 C7 . 88.21(18) yes
C3 . Mo2 C7 . 90.27(14) yes
C5 . Mo2 C7 . 88.21(18) yes
Mo2 . C3 O4 . 176.3(5) yes
Mo2 . C5 O6 . 173.6(7) yes
Mo2 . C7 O8 . 179.990 yes
C11 . C10 C12 . 116.6(4) yes
C11 . C10 N9 . 119.6(4) yes
C12 . C10 N9 . 123.9(4) yes
C10 . C11 H112 . 111.5 no
C10 . C11 H111 . 110.3 no
H112 . C11 H111 . 108.1 no
C10 . C11 H113 . 109.6 no
H112 . C11 H113 . 108.6 no
H111 . C11 H113 . 108.6 no
C10 . C12 C10 7_556 127.5(5) yes
C10 . C12 H121 . 116.2 no
C10 7_556 C12 H121 . 116.2 no
C29 . C13 C25 . 121.86(7) yes
C29 . C13 N9 . 112.3(5) yes
C25 . C13 N9 . 125.8(6) yes
C30 . C13 C34 . 121.88(6) yes
C30 . C13 N9 . 116.5(4) yes
C34 . C13 N9 . 121.6(4) yes
C29 . C20 C21 . 107.5(18) yes
C29 . C20 C22 . 119.2(17) yes
C21 . C20 C22 . 109.3(6) yes
C29 . C20 H201 . 105.9 no
C21 . C20 H201 . 108.3 no
C22 . C20 H201 . 106.2 no
C34 . C20 C21 . 111.9(8) yes
C34 . C20 C22 . 110.8(8) yes
C21 . C20 C22 . 109.3(6) yes
C34 . C20 H201 . 110.1 no
C21 . C20 H201 . 108.3 no
C22 . C20 H201 . 106.2 no
C20 . C21 H212 . 110.1 no
C20 . C21 H211 . 109.3 no
H212 . C21 H211 . 110.3 no
C20 . C21 H213 . 108.5 no
H212 . C21 H213 . 109.4 no
H211 . C21 H213 . 109.2 no
C20 . C22 H222 . 109.8 no
C20 . C22 H221 . 107.2 no
H222 . C22 H221 . 109.6 no
C20 . C22 H223 . 110.3 no
H222 . C22 H223 . 110.0 no
H221 . C22 H223 . 109.9 no
C13 . N9 Ga1 . 115.5(3) yes
C13 . N9 C10 . 118.5(3) yes
Ga1 . N9 C10 . 125.9(3) yes

loop_
_geom_bond_atom_site_label_1
_geom_bond_atom_site_label_2
_geom_bond_site_symmetry_2
_geom_bond_distance
_geom_bond_publ_flag
C35 C36 . 1.551(5) yes
C35 C37 . 1.548(5) yes
C35 C25 . 1.553(5) yes
C35 H351 . 0.978 no
C36 H361 . 0.966 no
C36 H363 . 0.961 no
C36 H362 . 0.964 no
C37 H371 . 0.960 no
C37 H373 . 0.961 no
C37 H372 . 0.961 no
C38 C39 . 1.546(5) yes
C38 C40 . 1.543(5) yes
C38 C30 . 1.550(5) yes
C38 H381 . 0.980 no
C39 H391 . 0.966 no
C39 H393 . 0.968 no
C39 H392 . 0.966 no
C40 H401 . 0.961 no
C40 H403 . 0.964 no
C40 H402 . 0.963 no
C25 C26 . 1.400(6) yes
C25 C13 . 1.411(6) yes
C26 C27 . 1.375(6) yes
C26 H261 . 0.931 no
C27 C28 . 1.373(6) yes
C27 H271 . 0.932 no
C28 C29 . 1.402(6) yes
C28 H281 . 0.930 no
C29 C13 . 1.415(6) yes
C29 C20 . 1.373(13) yes
C30 C31 . 1.399(4) yes
C30 C13 . 1.417(5) yes
C31 C32 . 1.371(5) yes
C31 H311 . 0.935 no
C32 C33 . 1.374(5) yes
C32 H321 . 0.936 no
C33 C34 . 1.402(4) yes
C33 H331 . 0.932 no
C34 C13 . 1.408(5) yes
C34 C20 . 1.555(9) yes
Ga1 N9 7_556 1.973(3) yes
Ga1 Mo2 . 2.6162(10) yes
Ga1 N9 . 1.973(3) yes
Mo2 C3 7_556 2.051(5) yes
Mo2 C5 7_556 2.047(6) yes
Mo2 C3 . 2.051(5) yes
Mo2 C5 . 2.047(6) yes
Mo2 C7 . 1.988(8) yes
C3 O4 . 1.136(6) yes
C5 O6 . 1.100(7) yes
C7 O8 . 1.159(10) yes
C10 C11 . 1.498(5) yes
C10 C12 . 1.395(5) yes
C10 N9 . 1.338(5) yes
C11 H112 . 0.958 no
C11 H111 . 0.957 no
C11 H113 . 0.965 no
C12 H121 . 0.936 no
C13 N9 . 1.440(4) yes
C13 N9 . 1.440(4) yes
C20 C21 . 1.521(13) yes
C20 C22 . 1.544(11) yes
C20 H201 . 0.979 no
C20 C21 . 1.521(13) yes
C20 C22 . 1.544(11) yes
C20 H201 . 0.979 no
C21 H212 . 0.965 no
C21 H211 . 0.965 no
C21 H213 . 0.965 no
C22 H222 . 0.960 no
C22 H221 . 0.967 no
C22 H223 . 0.966 no

loop_
_geom_hbond_atom_site_label_D
_geom_hbond_atom_site_label_H
_geom_hbond_atom_site_label_A
_geom_hbond_angle_DHA
_geom_hbond_distance_DH
_geom_hbond_distance_HA
_geom_hbond_distance_DA
_geom_hbond_publ_flag
C39 H363 C37 120.5(16) 0.801 2.345 2.837(15) yes
